data_1516394
loop_
_publ_author_name
'Fedorova, Olga A.'
'Chernikova, Ekaterina Yu'
'Fedorov, Yuri V.'
'Gulakova, Elena N.'
'Peregudov, Aleksander S.'
'Lyssenko, Konstantin A.'
'Jonusauskas, Gediminas'
'Isaacs, Lyle'

_publ_section_title
;
 Cucurbit[7]uril complexes of crown-ether derived styryl and (bis)styryl
 dyes.
;
_journal_issue 30
_journal_name_full 'The journal of physical chemistry. B'
_journal_page_first 10149
_journal_page_last 10158
_journal_paper_doi 10.1021/jp903289q
_journal_volume 113
_journal_year 2009
_chemical_formula_moiety 'C42 O14 N28 H40,  (C50 H58 O10 N2)+2, (Cl)-, (Br) -, 29 (H2 O)'
_chemical_formula_sum 'C92 H156 Br Cl N30 O53'
_chemical_formula_weight 2645.83
_chemical_name_systematic
; 
 ? 
;
_space_group_IT_number 2
_symmetry_cell_setting triclinic
_symmetry_space_group_name_Hall '-P 1'
_symmetry_space_group_name_H-M 'P -1'
_atom_sites_solution_hydrogens geom
_atom_sites_solution_primary direct
_atom_sites_solution_secondary difmap
_audit_creation_method SHELXL-97
_cell_angle_alpha 104.60(3)
_cell_angle_beta 102.70(3)
_cell_angle_gamma 90.00(3)
_cell_formula_units_Z 2
_cell_length_a 14.970(3)
_cell_length_b 15.110(3)
_cell_length_c 29.968(6)
_cell_measurement_reflns_used 956
_cell_measurement_temperature 100(2)
_cell_measurement_theta_max 26
_cell_measurement_theta_min 3
_cell_volume 6388(3)
_computing_cell_refinement 'Bruker SAINT'
_computing_data_collection 'Bruker APEX II'
_computing_data_reduction 'Bruker SAINT'
_computing_molecular_graphics 'Bruker SHELXTL'
_computing_publication_material 'Bruker SHELXTL'
_computing_structure_refinement 'SHELXL-97 (Sheldrick, 1997)'
_computing_structure_solution 'SHELXS-97 (Sheldrick, 1997)'
_diffrn_ambient_temperature 100(2)
_diffrn_measured_fraction_theta_full 0.987
_diffrn_measured_fraction_theta_max 0.987
_diffrn_measurement_device_type 'Bruker APEX II CCD area detector''
_diffrn_measurement_method 'omega scans'
_diffrn_radiation_monochromator graphite
_diffrn_radiation_source 'fine-focus sealed tube'
_diffrn_radiation_type MoK\a
_diffrn_radiation_wavelength 0.71073
_diffrn_reflns_av_R_equivalents 0.0442
_diffrn_reflns_av_sigmaI/netI 0.1114
_diffrn_reflns_limit_h_max 16
_diffrn_reflns_limit_h_min -18
_diffrn_reflns_limit_k_max 18
_diffrn_reflns_limit_k_min -18
_diffrn_reflns_limit_l_max 36
_diffrn_reflns_limit_l_min -28
_diffrn_reflns_number 36890
_diffrn_reflns_theta_full 26.00
_diffrn_reflns_theta_max 26.00
_diffrn_reflns_theta_min 1.92
_exptl_absorpt_coefficient_mu 0.443
_exptl_absorpt_correction_T_max 0.917
_exptl_absorpt_correction_T_min 0.871
_exptl_absorpt_correction_type multi-scan
_exptl_absorpt_process_details SADABS
_exptl_crystal_colour colorless
_exptl_crystal_density_diffrn 1.376
_exptl_crystal_density_method 'not measured'
_exptl_crystal_description prism
_exptl_crystal_F_000 2788
_exptl_crystal_size_max 0.32
_exptl_crystal_size_mid 0.22
_exptl_crystal_size_min 0.20
_refine_diff_density_max 1.136
_refine_diff_density_min -0.475
_refine_diff_density_rms 0.091
_refine_ls_extinction_method none
_refine_ls_goodness_of_fit_ref 1.084
_refine_ls_hydrogen_treatment constr
_refine_ls_matrix_type full
_refine_ls_number_parameters 1687
_refine_ls_number_reflns 24804
_refine_ls_number_restraints 0
_refine_ls_restrained_S_all 1.084
_refine_ls_R_factor_all 0.1691
_refine_ls_R_factor_gt 0.0871
_refine_ls_shift/su_max 0.038
_refine_ls_shift/su_mean 0.001
_refine_ls_structure_factor_coef Fsqd
_refine_ls_weighting_details 'calc w=1/[\s^2^(Fo^2^)+(0.0830P)^2^+10.9000P] where P=(Fo^2^+2Fc^2^)/3'
_refine_ls_weighting_scheme calc
_refine_ls_wR_factor_gt 0.2019
_refine_ls_wR_factor_ref 0.2414
_reflns_number_gt 12467
_reflns_number_total 24804
_reflns_threshold_expression I>2\s(I)
_cod_data_source_file jp903289q_si_002.cif
_cod_data_source_block dat
_cod_depositor_comments
;
The following automatic conversions were performed:

'_symmetry_cell_setting' value 'Triclinic' changed to 'triclinic'
according to
/usr/data/users/saulius/automatic-downloads/retrospective/ACS/lib/dictionaries/cif_core.dic
dictionary named 'cif_core.dic' version 2.4.2 from 2011-04-26.

Automatic conversion script
Id: cif_fix_values 2281 2013-09-26 08:29:07Z andrius 
;
_cod_original_cell_volume 6388(2)
_cod_database_code 1516394

loop_
_symmetry_equiv_pos_as_xyz
'x, y, z'
'-x, -y, -z'

loop_
_atom_site_label
_atom_site_type_symbol
_atom_site_fract_x
_atom_site_fract_y
_atom_site_fract_z
_atom_site_U_iso_or_equiv
_atom_site_adp_type
_atom_site_occupancy
_atom_site_symmetry_multiplicity
_atom_site_calc_flag
_atom_site_refinement_flags
_atom_site_disorder_assembly
_atom_site_disorder_group
O1C O 0.8207(2) 1.7022(2) 0.35572(13) 0.0318(8) Uani 1 1 d . . .
O2C O 0.9369(2) 1.7610(2) 0.44691(13) 0.0354(9) Uani 1 1 d . . .
O3C O 1.0328(2) 1.9240(2) 0.44282(12) 0.0338(8) Uani 1 1 d . . .
O4C O 1.0325(2) 1.8876(2) 0.34457(12) 0.0296(8) Uani 1 1 d . . .
O5C O 0.8758(2) 1.7785(2) 0.29881(12) 0.0277(8) Uani 1 1 d . . .
O6C O 0.0599(2) 0.4039(2) 0.34919(12) 0.0320(8) Uani 1 1 d . . .
O7C O 0.0111(2) 0.4297(2) 0.43595(12) 0.0340(9) Uani 1 1 d . . .
O8C O -0.0801(2) 0.2568(2) 0.42895(12) 0.0326(8) Uani 1 1 d . . .
O9C O -0.1516(2) 0.1920(2) 0.33150(12) 0.0324(8) Uani 1 1 d . . .
O10C O -0.0325(2) 0.2645(2) 0.28990(12) 0.0278(8) Uani 1 1 d . . .
N1C N 0.6003(3) 1.0837(3) 0.18905(16) 0.0317(10) Uani 1 1 d . . .
N2C N 0.1561(3) 0.8488(3) 0.18029(15) 0.0281(10) Uani 1 1 d . . .
C1C C 0.4662(4) 0.9730(3) 0.1700(2) 0.0348(13) Uani 1 1 d . . .
C2C C 0.4052(4) 1.0413(4) 0.1662(2) 0.0455(15) Uani 1 1 d . . .
H2CA H 0.4264 1.0994 0.1646 0.055 Uiso 1 1 calc R . .
C3C C 0.3131(4) 1.0247(4) 0.1647(2) 0.0412(14) Uani 1 1 d . . .
H3CA H 0.2725 1.0728 0.1636 0.049 Uiso 1 1 calc R . .
C4C C 0.2798(3) 0.9392(3) 0.16467(18) 0.0306(12) Uani 1 1 d . . .
C5C C 0.3405(4) 0.8710(4) 0.1678(2) 0.0396(14) Uani 1 1 d . . .
H5CA H 0.3191 0.8118 0.1679 0.048 Uiso 1 1 calc R . .
C6C C 0.4320(4) 0.8889(4) 0.1707(2) 0.0402(14) Uani 1 1 d . . .
H6CA H 0.4731 0.8416 0.1733 0.048 Uiso 1 1 calc R . .
C7C C 0.5663(4) 0.9866(4) 0.1710(2) 0.0458(15) Uani 1 1 d . . .
H7CA H 0.6024 0.9507 0.1913 0.055 Uiso 1 1 calc R . .
H7CB H 0.5760 0.9629 0.1386 0.055 Uiso 1 1 calc R . .
C8C C 0.6104(4) 1.1338(4) 0.1589(2) 0.0496(16) Uani 1 1 d . . .
H8CA H 0.5961 1.1067 0.1257 0.060 Uiso 1 1 calc R . .
C9C C 0.6417(4) 1.2251(4) 0.1765(3) 0.0543(18) Uani 1 1 d . . .
H9CA H 0.6495 1.2601 0.1552 0.065 Uiso 1 1 calc R . .
C10C C 0.6615(3) 1.2658(4) 0.2244(2) 0.0409(15) Uani 1 1 d . . .
C11C C 0.6481(4) 1.2118(4) 0.2531(2) 0.0441(15) Uani 1 1 d . . .
H11A H 0.6602 1.2377 0.2863 0.053 Uiso 1 1 calc R . .
C12C C 0.6182(4) 1.1225(4) 0.2355(2) 0.0391(14) Uani 1 1 d . . .
H12A H 0.6098 1.0872 0.2565 0.047 Uiso 1 1 calc R . .
C13C C 0.6989(4) 1.3625(5) 0.2480(2) 0.0509(16) Uani 1 1 d . . .
H13A H 0.6987 1.3866 0.2804 0.061 Uiso 1 1 calc R . .
C14C C 0.7311(4) 1.4141(4) 0.2268(3) 0.0556(18) Uani 1 1 d . . .
H14A H 0.7295 1.3884 0.1942 0.067 Uiso 1 1 calc R . .
C15C C 0.7705(3) 1.5091(4) 0.2469(2) 0.0410(15) Uani 1 1 d . . .
C16C C 0.7768(3) 1.5573(4) 0.2950(2) 0.0389(14) Uani 1 1 d . . .
H16A H 0.7569 1.5279 0.3159 0.047 Uiso 1 1 calc R . .
C17C C 0.8124(3) 1.6475(3) 0.31108(19) 0.0294(12) Uani 1 1 d . . .
C18C C 0.8426(3) 1.6896(3) 0.27977(18) 0.0268(11) Uani 1 1 d . . .
C19C C 0.8368(3) 1.6421(4) 0.2335(2) 0.0348(13) Uani 1 1 d . . .
H19A H 0.8574 1.6709 0.2125 0.042 Uiso 1 1 calc R . .
C20C C 0.8011(4) 1.5522(4) 0.2174(2) 0.0393(14) Uani 1 1 d . . .
H20A H 0.7977 1.5199 0.1854 0.047 Uiso 1 1 calc R . .
C21C C 0.8176(4) 1.6585(4) 0.39283(19) 0.0354(13) Uani 1 1 d . . .
H21A H 0.8618 1.6097 0.3926 0.042 Uiso 1 1 calc R . .
H21B H 0.7554 1.6306 0.3883 0.042 Uiso 1 1 calc R . .
C22C C 0.8420(4) 1.7302(4) 0.4384(2) 0.0408(14) Uani 1 1 d . . .
H22A H 0.8023 1.7823 0.4370 0.049 Uiso 1 1 calc R . .
H22B H 0.8324 1.7049 0.4645 0.049 Uiso 1 1 calc R . .
C23C C 0.9638(4) 1.8413(4) 0.48483(19) 0.0379(13) Uani 1 1 d . . .
H23A H 0.9716 1.8254 0.5155 0.045 Uiso 1 1 calc R . .
H23B H 0.9157 1.8860 0.4831 0.045 Uiso 1 1 calc R . .
C24C C 1.0521(4) 1.8824(4) 0.48137(18) 0.0351(13) Uani 1 1 d . . .
H24A H 1.0793 1.9288 0.5112 0.042 Uiso 1 1 calc R . .
H24B H 1.0963 1.8342 0.4759 0.042 Uiso 1 1 calc R . .
C25C C 1.1098(3) 1.9453(4) 0.42533(19) 0.0359(13) Uani 1 1 d . . .
H25A H 1.1482 1.8919 0.4204 0.043 Uiso 1 1 calc R . .
H25B H 1.1480 1.9976 0.4485 0.043 Uiso 1 1 calc R . .
C26C C 1.0742(3) 1.9693(3) 0.37955(19) 0.0338(13) Uani 1 1 d . . .
H26A H 1.0284 2.0162 0.3834 0.041 Uiso 1 1 calc R . .
H26B H 1.1251 1.9946 0.3694 0.041 Uiso 1 1 calc R . .
C27C C 0.9729(3) 1.9064(3) 0.30377(18) 0.0313(12) Uani 1 1 d . . .
H27A H 1.0087 1.9361 0.2868 0.038 Uiso 1 1 calc R . .
H27B H 0.9258 1.9481 0.3136 0.038 Uiso 1 1 calc R . .
C28C C 0.9281(3) 1.8176(3) 0.27209(18) 0.0298(12) Uani 1 1 d . . .
H28A H 0.8869 1.8279 0.2433 0.036 Uiso 1 1 calc R . .
H28B H 0.9750 1.7755 0.2623 0.036 Uiso 1 1 calc R . .
C29C C 0.1778(4) 0.9233(4) 0.1595(2) 0.0385(14) Uani 1 1 d . . .
H29A H 0.1532 0.9807 0.1753 0.046 Uiso 1 1 calc R . .
H29B H 0.1470 0.9076 0.1255 0.046 Uiso 1 1 calc R . .
C30C C 0.1731(3) 0.8621(4) 0.2276(2) 0.0355(13) Uani 1 1 d . . .
H30A H 0.1975 0.9204 0.2475 0.043 Uiso 1 1 calc R . .
C31C C 0.1560(3) 0.7942(4) 0.2480(2) 0.0354(13) Uani 1 1 d . . .
H31A H 0.1690 0.8058 0.2815 0.042 Uiso 1 1 calc R . .
C32C C 0.1201(3) 0.7089(4) 0.2201(2) 0.0335(13) Uani 1 1 d . . .
C33C C 0.1049(4) 0.6961(4) 0.1714(2) 0.0415(14) Uani 1 1 d . . .
H33A H 0.0817 0.6381 0.1509 0.050 Uiso 1 1 calc R . .
C34C C 0.1230(4) 0.7668(4) 0.1522(2) 0.0378(13) Uani 1 1 d . . .
H34A H 0.1117 0.7567 0.1188 0.045 Uiso 1 1 calc R . .
C35C C 0.1011(4) 0.6373(4) 0.2429(2) 0.0400(14) Uani 1 1 d . . .
H35A H 0.1251 0.6474 0.2760 0.048 Uiso 1 1 calc R . .
C36C C 0.0524(4) 0.5599(4) 0.2197(2) 0.0404(14) Uani 1 1 d . . .
H36A H 0.0296 0.5520 0.1867 0.049 Uiso 1 1 calc R . .
C37C C 0.0293(3) 0.4840(4) 0.2391(2) 0.0344(13) Uani 1 1 d . . .
C38C C 0.0562(3) 0.4866(4) 0.2879(2) 0.0344(13) Uani 1 1 d . . .
H38A H 0.0891 0.5392 0.3099 0.041 Uiso 1 1 calc R . .
C39C C 0.0344(3) 0.4124(3) 0.30340(18) 0.0271(11) Uani 1 1 d . . .
C40C C -0.0149(3) 0.3346(3) 0.27078(19) 0.0285(12) Uani 1 1 d . . .
C41C C -0.0420(3) 0.3336(4) 0.22357(19) 0.0314(12) Uani 1 1 d . . .
H41A H -0.0765 0.2819 0.2016 0.038 Uiso 1 1 calc R . .
C42C C -0.0190(3) 0.4076(4) 0.2083(2) 0.0347(13) Uani 1 1 d . . .
H42A H -0.0371 0.4055 0.1755 0.042 Uiso 1 1 calc R . .
C43C C 0.0877(4) 0.4864(4) 0.38580(19) 0.0345(13) Uani 1 1 d . . .
H43A H 0.0407 0.5322 0.3832 0.041 Uiso 1 1 calc R . .
H43B H 0.1466 0.5129 0.3836 0.041 Uiso 1 1 calc R . .
C44C C 0.0980(4) 0.4603(4) 0.4316(2) 0.0385(13) Uani 1 1 d . . .
H44A H 0.1413 0.4109 0.4325 0.046 Uiso 1 1 calc R . .
H44B H 0.1234 0.5138 0.4583 0.046 Uiso 1 1 calc R . .
C45C C 0.0155(4) 0.3868(4) 0.47441(19) 0.0362(13) Uani 1 1 d . . .
H45A H 0.0283 0.4339 0.5050 0.043 Uiso 1 1 calc R . .
H45B H 0.0656 0.3439 0.4750 0.043 Uiso 1 1 calc R . .
C46C C -0.0744(4) 0.3358(4) 0.46727(19) 0.0345(13) Uani 1 1 d . . .
H46A H -0.0782 0.3177 0.4964 0.041 Uiso 1 1 calc R . .
H46B H -0.1256 0.3751 0.4600 0.041 Uiso 1 1 calc R . .
C47C C -0.1687(3) 0.2097(4) 0.4101(2) 0.0361(13) Uani 1 1 d . . .
H47A H -0.2161 0.2536 0.4042 0.043 Uiso 1 1 calc R . .
H47B H -0.1844 0.1780 0.4328 0.043 Uiso 1 1 calc R . .
C48C C -0.1645(4) 0.1426(4) 0.3655(2) 0.0382(14) Uani 1 1 d . . .
H48A H -0.1128 0.1029 0.3711 0.046 Uiso 1 1 calc R . .
H48B H -0.2220 0.1034 0.3531 0.046 Uiso 1 1 calc R . .
C49C C -0.1198(4) 0.1369(3) 0.29265(19) 0.0334(12) Uani 1 1 d . . .
H49A H -0.1664 0.0870 0.2743 0.040 Uiso 1 1 calc R . .
H49B H -0.0626 0.1089 0.3046 0.040 Uiso 1 1 calc R . .
C50C C -0.1020(3) 0.1950(3) 0.26146(18) 0.0314(12) Uani 1 1 d . . .
H50A H -0.0806 0.1573 0.2341 0.038 Uiso 1 1 calc R . .
H50B H -0.1588 0.2234 0.2494 0.038 Uiso 1 1 calc R . .
O1 O 0.2073(2) 1.0310(2) 0.31716(13) 0.0367(9) Uani 1 1 d . . .
O2 O 0.5612(2) 1.2571(2) 0.34169(14) 0.0393(9) Uani 1 1 d . . .
O3 O 0.3054(2) 0.8292(2) 0.34513(13) 0.0327(8) Uani 1 1 d . . .
O4 O 0.6382(2) 1.0339(2) 0.32298(13) 0.0359(9) Uani 1 1 d . . .
O5 O 0.3338(2) 0.6715(2) 0.23290(13) 0.0363(9) Uani 1 1 d . . .
O6 O 0.6981(2) 0.8352(2) 0.22725(13) 0.0362(9) Uani 1 1 d . . .
O7 O 0.2571(3) 0.6431(3) 0.10336(13) 0.0419(9) Uani 1 1 d . . .
O8 O 0.6335(3) 0.8070(3) 0.10510(14) 0.0435(10) Uani 1 1 d . . .
O9 O 0.1428(3) 0.8138(3) 0.04252(15) 0.0510(11) Uani 1 1 d . . .
O10 O 0.5178(3) 0.9807(3) 0.05407(14) 0.0447(10) Uani 1 1 d . . .
O11 O 0.0547(3) 1.0279(3) 0.08464(15) 0.0526(11) Uani 1 1 d . . .
O12 O 0.4326(3) 1.2104(3) 0.10565(15) 0.0483(10) Uani 1 1 d . . .
O13 O 0.0805(3) 1.1220(3) 0.21110(15) 0.0479(10) Uani 1 1 d . . .
O14 O 0.4474(2) 1.3119(3) 0.22654(15) 0.0468(10) Uani 1 1 d . . .
N1 N 0.3400(3) 1.0902(3) 0.37275(16) 0.0346(10) Uani 1 1 d . . .
N2 N 0.2662(3) 1.1790(3) 0.32889(16) 0.0326(10) Uani 1 1 d . . .
N3 N 0.4071(3) 1.2702(3) 0.33987(17) 0.0378(11) Uani 1 1 d . . .
N4 N 0.4822(3) 1.1778(3) 0.37898(16) 0.0365(11) Uani 1 1 d . . .
N5 N 0.4122(3) 0.9506(3) 0.38104(15) 0.0309(10) Uani 1 1 d . . .
N6 N 0.4609(3) 0.8180(3) 0.34829(15) 0.0285(10) Uani 1 1 d . . .
N7 N 0.5491(3) 1.0324(3) 0.37669(15) 0.0308(10) Uani 1 1 d . . .
N8 N 0.5914(3) 0.8998(3) 0.33739(14) 0.0279(10) Uani 1 1 d . . .
N9 N 0.4809(3) 0.7055(3) 0.27925(15) 0.0287(10) Uani 1 1 d . . .
N10 N 0.4622(3) 0.6416(3) 0.20213(15) 0.0288(10) Uani 1 1 d . . .
N11 N 0.6234(3) 0.7775(3) 0.27485(15) 0.0297(10) Uani 1 1 d . . .
N12 N 0.6150(3) 0.6958(3) 0.20180(15) 0.0330(10) Uani 1 1 d . . .
N13 N 0.4119(3) 0.6186(3) 0.11747(15) 0.0333(10) Uani 1 1 d . . .
N14 N 0.3487(3) 0.6664(3) 0.05393(17) 0.0403(11) Uani 1 1 d . . .
N15 N 0.5616(3) 0.6829(3) 0.11802(16) 0.0375(11) Uani 1 1 d . . .
N16 N 0.4975(3) 0.7371(3) 0.05687(15) 0.0361(11) Uani 1 1 d . . .
N17 N 0.2776(3) 0.7842(3) 0.01818(16) 0.0435(12) Uani 1 1 d . . .
N18 N 0.2112(3) 0.9113(3) 0.00961(17) 0.0465(13) Uani 1 1 d . . .
N19 N 0.4269(3) 0.8473(3) 0.01582(16) 0.0405(11) Uani 1 1 d . . .
N20 N 0.3627(4) 0.9802(3) 0.01980(17) 0.0444(12) Uani 1 1 d . . .
N21 N 0.1537(4) 1.0590(3) 0.04023(18) 0.0493(13) Uani 1 1 d . . .
N22 N 0.1372(3) 1.1668(3) 0.10270(17) 0.0445(12) Uani 1 1 d . . .
N23 N 0.3080(4) 1.1271(3) 0.05258(18) 0.0465(13) Uani 1 1 d . . .
N24 N 0.2829(3) 1.2453(3) 0.10784(18) 0.0453(12) Uani 1 1 d . . .
N25 N 0.1429(3) 1.2356(3) 0.18624(17) 0.0390(11) Uani 1 1 d . . .
N26 N 0.1894(3) 1.2327(3) 0.26146(16) 0.0339(11) Uani 1 1 d . . .
N27 N 0.2929(3) 1.3044(3) 0.19127(17) 0.0372(11) Uani 1 1 d . . .
N28 N 0.3348(3) 1.3130(3) 0.26854(17) 0.0362(11) Uani 1 1 d . . .
C1 C 0.2657(4) 1.0931(4) 0.33789(19) 0.0327(12) Uani 1 1 d . . .
C2 C 0.3393(4) 1.2394(4) 0.3616(2) 0.0347(13) Uani 1 1 d . . .
H2A H 0.3150 1.2922 0.3822 0.042 Uiso 1 1 calc R . .
C3 C 0.3934(3) 1.1772(3) 0.3910(2) 0.0334(12) Uani 1 1 d . . .
H3A H 0.3982 1.2025 0.4257 0.040 Uiso 1 1 calc R . .
C4 C 0.4908(4) 1.2364(3) 0.3528(2) 0.0338(13) Uani 1 1 d . . .
C5 C 0.5581(4) 1.1285(3) 0.3983(2) 0.0353(13) Uani 1 1 d . . .
H5A H 0.6158 1.1539 0.3941 0.042 Uiso 1 1 calc R . .
H5B H 0.5627 1.1387 0.4327 0.042 Uiso 1 1 calc R . .
C6 C 0.3492(4) 1.0173(4) 0.3968(2) 0.0356(13) Uani 1 1 d . . .
H6A H 0.3708 1.0444 0.4313 0.043 Uiso 1 1 calc R . .
H6B H 0.2882 0.9860 0.3913 0.043 Uiso 1 1 calc R . .
C7 C 0.3841(3) 0.8629(3) 0.35669(18) 0.0281(12) Uani 1 1 d . . .
C8 C 0.5444(3) 0.8743(3) 0.37051(18) 0.0301(12) Uani 1 1 d . . .
H8A H 0.5866 0.8463 0.3933 0.036 Uiso 1 1 calc R . .
C9 C 0.5116(3) 0.9653(3) 0.39581(18) 0.0303(12) Uani 1 1 d . . .
H9A H 0.5336 0.9788 0.4310 0.036 Uiso 1 1 calc R . .
C10 C 0.5972(3) 0.9932(4) 0.34329(18) 0.0297(12) Uani 1 1 d . . .
C11 C 0.4574(3) 0.7224(3) 0.32479(18) 0.0300(12) Uani 1 1 d . . .
H11B H 0.3948 0.6954 0.3204 0.036 Uiso 1 1 calc R . .
H11C H 0.5003 0.6912 0.3452 0.036 Uiso 1 1 calc R . .
C12 C 0.6601(3) 0.8442(3) 0.31831(18) 0.0300(12) Uani 1 1 d . . .
H12B H 0.7065 0.8849 0.3131 0.036 Uiso 1 1 calc R . .
H12C H 0.6916 0.8124 0.3420 0.036 Uiso 1 1 calc R . .
C13 C 0.4175(3) 0.6728(3) 0.23775(19) 0.0310(12) Uani 1 1 d . . .
C14 C 0.5737(3) 0.6936(3) 0.27256(18) 0.0287(12) Uani 1 1 d . . .
H14B H 0.6095 0.6589 0.2942 0.034 Uiso 1 1 calc R . .
C15 C 0.5608(3) 0.6411(4) 0.22036(18) 0.0296(12) Uani 1 1 d . . .
H15A H 0.5817 0.5774 0.2168 0.036 Uiso 1 1 calc R . .
C16 C 0.6502(3) 0.7760(4) 0.23376(19) 0.0313(12) Uani 1 1 d . . .
C17 C 0.4151(4) 0.5800(4) 0.15731(19) 0.0355(13) Uani 1 1 d . . .
H17A H 0.4468 0.5221 0.1522 0.043 Uiso 1 1 calc R . .
H17B H 0.3517 0.5654 0.1590 0.043 Uiso 1 1 calc R . .
C18 C 0.6347(4) 0.6673(4) 0.15538(19) 0.0377(13) Uani 1 1 d . . .
H18A H 0.6901 0.6409 0.1499 0.045 Uiso 1 1 calc R . .
C19 C 0.3317(4) 0.6432(4) 0.0927(2) 0.0381(13) Uani 1 1 d . . .
C20 C 0.4854(4) 0.6168(4) 0.09268(19) 0.0360(13) Uani 1 1 d . . .
H20B H 0.5067 0.5536 0.0828 0.043 Uiso 1 1 calc R . .
C21 C 0.4420(4) 0.6530(4) 0.0495(2) 0.0385(13) Uani 1 1 d . . .
H21C H 0.4448 0.6080 0.0191 0.046 Uiso 1 1 calc R . .
C22 C 0.5707(4) 0.7478(4) 0.09411(19) 0.0354(13) Uani 1 1 d . . .
C23 C 0.2782(4) 0.6873(4) 0.0179(2) 0.0457(15) Uani 1 1 d . . .
H23C H 0.2179 0.6679 0.0220 0.055 Uiso 1 1 calc R . .
H23D H 0.2857 0.6511 -0.0134 0.055 Uiso 1 1 calc R . .
C24 C 0.4970(4) 0.7829(4) 0.0200(2) 0.0451(15) Uani 1 1 d . . .
H24C H 0.5576 0.8156 0.0262 0.054 Uiso 1 1 calc R . .
H24D H 0.4888 0.7361 -0.0106 0.054 Uiso 1 1 calc R . .
C25 C 0.2048(4) 0.8345(4) 0.0252(2) 0.0451(15) Uani 1 1 d . . .
C26 C 0.3318(4) 0.8218(4) -0.0081(2) 0.0442(15) Uani 1 1 d . . .
H26C H 0.3265 0.7809 -0.0406 0.053 Uiso 1 1 calc R . .
C27 C 0.2899(4) 0.9156(4) -0.0101(2) 0.0469(16) Uani 1 1 d . . .
H27C H 0.2729 0.9231 -0.0430 0.056 Uiso 1 1 calc R . .
C28 C 0.4447(5) 0.9411(4) 0.0330(2) 0.0418(14) Uani 1 1 d . . .
C29 C 0.1368(5) 0.9734(4) 0.0048(2) 0.0576(19) Uani 1 1 d . . .
H29C H 0.0824 0.9584 -0.0195 0.069 Uiso 1 1 calc R . .
C30 C 0.3603(5) 1.0763(4) 0.0203(2) 0.0553(18) Uani 1 1 d . . .
H30B H 0.3330 1.0817 -0.0121 0.066 Uiso 1 1 calc R . .
H30C H 0.4239 1.1038 0.0295 0.066 Uiso 1 1 calc R . .
C31 C 0.1100(4) 1.0793(4) 0.0769(2) 0.0468(16) Uani 1 1 d . . .
C32 C 0.2092(5) 1.1359(4) 0.0390(2) 0.0503(16) Uani 1 1 d . . .
H32A H 0.1910 1.1524 0.0081 0.060 Uiso 1 1 calc R . .
C33 C 0.1919(4) 1.2134(4) 0.0807(2) 0.0474(15) Uani 1 1 d . . .
H33B H 0.1583 1.2633 0.0691 0.057 Uiso 1 1 calc R . .
C34 C 0.3495(5) 1.1950(4) 0.0902(2) 0.0426(15) Uani 1 1 d . . .
C35 C 0.0887(4) 1.2156(5) 0.1384(2) 0.0544(17) Uani 1 1 d . . .
H35B H 0.0689 1.2739 0.1311 0.065 Uiso 1 1 calc R . .
H35C H 0.0329 1.1782 0.1362 0.065 Uiso 1 1 calc R . .
C36 C 0.3043(4) 1.3244(4) 0.1477(2) 0.0468(15) Uani 1 1 d . . .
H36B H 0.2638 1.3736 0.1410 0.056 Uiso 1 1 calc R . .
H36C H 0.3684 1.3471 0.1519 0.056 Uiso 1 1 calc R . .
C37 C 0.1323(4) 1.1891(4) 0.2185(2) 0.0384(14) Uani 1 1 d . . .
C38 C 0.2069(3) 1.3141(4) 0.2059(2) 0.0373(13) Uani 1 1 d . . .
H38B H 0.1779 1.3717 0.2011 0.045 Uiso 1 1 calc R . .
C39 C 0.2350(3) 1.3155(4) 0.2593(2) 0.0353(13) Uani 1 1 d . . .
H39A H 0.2151 1.3715 0.2798 0.042 Uiso 1 1 calc R . .
C40 C 0.3661(4) 1.3100(4) 0.2286(2) 0.0387(14) Uani 1 1 d . . .
C41 C 0.1826(3) 1.2124(4) 0.3051(2) 0.0362(13) Uani 1 1 d . . .
H41C H 0.1316 1.1658 0.2983 0.043 Uiso 1 1 calc R . .
H41D H 0.1673 1.2686 0.3267 0.043 Uiso 1 1 calc R . .
C42 C 0.3922(4) 1.3421(4) 0.3153(2) 0.0416(14) Uani 1 1 d . . .
H42B H 0.3638 1.3931 0.3342 0.050 Uiso 1 1 calc R . .
H42C H 0.4523 1.3659 0.3132 0.050 Uiso 1 1 calc R . .
Br1 Br 0.48208(18) -0.19453(19) 0.46612(9) 0.0466(6) Uani 0.33 1 d P A 1
Br2 Br 0.62136(13) 1.58249(14) -0.01296(9) 0.0665(6) Uani 0.42 1 d P B 1
O7W O -0.1243(9) 0.1140(9) 0.1283(5) 0.109(4) Uiso 0.50 1 d P C 1
Cl2' Cl 0.6501(4) 1.6071(3) -0.03257(18) 0.0568(12) Uani 0.40 1 d P D 2
Cl1' Cl 0.4825(2) -0.1458(2) 0.47835(11) 0.0330(7) Uani 0.60 1 d P E 2
Br3 Br -0.1678(2) 0.2500(3) 0.10544(12) 0.1104(16) Uani 0.25 1 d P F 2
O1W O 0.0614(2) 1.2203(2) 0.38151(13) 0.0356(9) Uani 1 1 d . . .
H1WB H 0.0460 1.2640 0.3688 0.043 Uiso 1 1 d R . .
H1WA H 0.0194 1.2274 0.3969 0.043 Uiso 1 1 d R . .
O2W O 1.0379(2) 1.7198(2) 0.37167(13) 0.0342(8) Uani 1 1 d . . .
H2WA H 1.0263 1.7675 0.3618 0.041 Uiso 1 1 d R . .
H2WB H 1.0153 1.7256 0.3958 0.041 Uiso 1 1 d R . .
O3W O -0.1506(2) 0.3862(2) 0.35971(12) 0.0345(8) Uani 1 1 d . . .
H3WB H -0.1025 0.4080 0.3808 0.041 Uiso 1 1 d R . .
H3WA H -0.1409 0.3310 0.3472 0.041 Uiso 1 1 d R . .
O4W O 0.8568(2) 1.9186(2) 0.38790(13) 0.0351(9) Uani 1 1 d . . .
H4WB H 0.9115 1.9221 0.4042 0.042 Uiso 1 1 d R . .
H4WA H 0.8448 1.8639 0.3709 0.042 Uiso 1 1 d R . .
O5W O 0.6851(2) 1.4073(2) 0.38296(13) 0.0404(9) Uani 1 1 d . . .
H5WB H 0.6459 1.3663 0.3643 0.048 Uiso 1 1 d R . .
H5WA H 0.7269 1.3906 0.3680 0.048 Uiso 1 1 d R . .
O6W O -0.2191(2) 0.2985(3) 0.62109(14) 0.0450(10) Uani 1 1 d . . .
H6WB H -0.1615 0.2980 0.6312 0.054 Uiso 1 1 d R . .
H6WA H -0.2395 0.2474 0.6230 0.054 Uiso 1 1 d R . .
O8W O 0.5920(3) 0.5497(3) 0.35570(15) 0.0478(10) Uani 1 1 d . . .
H8WB H 0.5511 0.5554 0.3718 0.057 Uiso 1 1 d R . .
H8WA H 0.6220 0.5052 0.3623 0.057 Uiso 1 1 d R . .
O9W O 0.4942(3) 0.4975(3) 0.26339(15) 0.0477(10) Uani 1 1 d . . .
H9WB H 0.5333 0.5068 0.2896 0.057 Uiso 1 1 d R . .
H9WA H 0.4984 0.4404 0.2523 0.057 Uiso 1 1 d R . .
O10W O 0.3068(3) 1.5060(3) 0.25414(17) 0.0583(12) Uani 1 1 d . . .
H10Y H 0.3038 1.5292 0.2827 0.070 Uiso 1 1 d R . .
H10Z H 0.2829 1.5480 0.2420 0.070 Uiso 1 1 d R . .
O11W O 0.7291(3) 0.9655(4) 0.44245(16) 0.0676(14) Uani 1 1 d . . .
H11" H 0.7376 1.0220 0.4570 0.081 Uiso 1 1 d R . .
H11' H 0.7753 0.9607 0.4301 0.081 Uiso 1 1 d R . .
O12W O 0.2854(3) 1.5395(3) 0.34435(19) 0.0714(14) Uani 1 1 d . . .
H12" H 0.2636 1.5891 0.3568 0.086 Uiso 1 1 d R . .
H12' H 0.3262 1.5448 0.3697 0.086 Uiso 1 1 d R . .
O13W O -0.3290(3) 0.4219(3) 0.47659(16) 0.0636(13) Uani 1 1 d . . .
H13' H -0.3090 0.4181 0.4518 0.076 Uiso 1 1 d R . .
H13" H -0.3156 0.4755 0.4948 0.076 Uiso 1 1 d R . .
O14W O 0.3024(3) 1.1359(4) 0.49957(17) 0.0748(14) Uani 1 1 d . . .
H14" H 0.2866 1.1030 0.5161 0.090 Uiso 1 1 d R . .
H14' H 0.3604 1.1355 0.5078 0.090 Uiso 1 1 d R . .
O15W O 0.3040(3) 0.6123(3) -0.10015(13) 0.0686(14) Uani 1 1 d . . .
H15" H 0.3587 0.6297 -0.0989 0.082 Uiso 1 1 d R . .
H15' H 0.3175 0.5596 -0.0966 0.082 Uiso 1 1 d R . .
O16W O 0.9731(3) 1.9533(3) 0.19334(18) 0.0728(14) Uani 1 1 d . . .
H16" H 1.0033 2.0042 0.1995 0.087 Uiso 1 1 d R . .
H16' H 0.9448 1.9729 0.2153 0.087 Uiso 1 1 d R . .
O17W O -0.2302(3) 0.3039(3) 0.52642(17) 0.0707(14) Uani 1 1 d . . .
H17' H -0.2403 0.3069 0.5536 0.085 Uiso 1 1 d R . .
H17" H -0.2656 0.3398 0.5142 0.085 Uiso 1 1 d R . .
O18W O -0.2114(3) -0.0369(3) 0.19436(18) 0.0695(14) Uani 1 1 d . . .
O19W O 0.2289(3) 1.2478(4) 0.44521(16) 0.0706(14) Uani 1 1 d . . .
H19" H 0.2263 1.1947 0.4498 0.085 Uiso 1 1 d R . .
H19' H 0.1797 1.2297 0.4242 0.085 Uiso 1 1 d R . .
O20W O 0.5114(4) 0.3791(3) 0.1076(2) 0.0853(17) Uani 1 1 d . . .
H20" H 0.5037 0.3313 0.1167 0.102 Uiso 1 1 d R . .
H20' H 0.4663 0.3832 0.0855 0.102 Uiso 1 1 d R . .
O21W O -0.2957(5) 0.1280(4) 0.4993(2) 0.113(2) Uani 1 1 d . . .
O22W O 0.3456(4) 1.3969(4) 0.4800(2) 0.100(2) Uani 1 1 d . . .
O23W O 0.2304(10) 1.0201(12) -0.1027(6) 0.098(5) Uiso 0.40 1 d P G 1
O24W O 0.6908(11) 0.5423(10) 0.0657(6) 0.101(6) Uani 0.40 1 d P H 1
O25W O -0.0405(7) 1.4907(10) 0.0810(4) 0.082(4) Uani 0.40 1 d P I 1
O26W O 0.5251(8) 1.6393(8) 0.4347(4) 0.056(3) Uani 0.40 1 d P J 1
O28W O 0.4761(5) 1.4029(6) 0.4368(3) 0.058(2) Uani 0.50 1 d P K 1
O29W O -0.0481(5) 0.8879(7) 0.0942(3) 0.061(3) Uani 0.50 1 d P L 1
O30W O -0.0598(10) 0.6979(11) 0.0521(6) 0.075(5) Uani 0.30 1 d P M 1
O31W O 0.1618(11) 1.4741(11) 0.1061(6) 0.067(4) Uiso 0.30 1 d P N 1
O32W O 0.0894(8) 0.5747(9) 0.0498(5) 0.089(5) Uani 0.40 1 d P O 1
O23" O 0.2338(10) 1.0866(11) -0.0831(6) 0.092(4) Uiso 0.40 1 d P . .
O24' O 0.7623(14) 0.5360(12) 0.0826(6) 0.075(5) Uiso 0.30 1 d P . .
O25" O 0.0204(13) 1.4300(13) 0.0932(7) 0.083(5) Uiso 0.30 1 d P . .
O26" O 0.4620(6) 1.5669(8) 0.4079(3) 0.049(3) Uani 0.40 1 d P . .
O28' O 0.5174(14) 1.3435(15) 0.5017(8) 0.054(5) Uiso 0.20 1 d P . .
O29' O -0.089(2) 0.836(2) 0.1081(11) 0.070(8) Uiso 0.16 1 d P . .
O40' O 0.8656(15) 0.5607(16) 0.1068(8) 0.089(7) Uiso 0.25 1 d P H .
O40W O 0.8571(13) 0.6655(13) 0.1230(7) 0.088(5) Uiso 0.30 1 d P . .
O45W O -0.0311(11) 1.2782(11) 0.0509(6) 0.082(5) Uiso 0.34 1 d P . .
O91W O 0.1856(13) 1.3686(13) 0.0240(7) 0.067(5) Uiso 0.25 1 d P . .
O90W O 0.2471(13) 1.2307(14) -0.0441(7) 0.070(5) Uiso 0.25 1 d P . .
O50W O -0.0460(14) 0.7717(15) 0.0154(8) 0.081(6) Uiso 0.25 1 d P . .
O26' O 0.3858(14) 1.5250(15) 0.4200(8) 0.054(6) Uiso 0.20 1 d P J 3
O28" O 0.5078(10) 1.3439(11) 0.4660(6) 0.062(4) Uiso 0.30 1 d P P 3

loop_
_atom_site_aniso_label
_atom_site_aniso_U_11
_atom_site_aniso_U_22
_atom_site_aniso_U_33
_atom_site_aniso_U_23
_atom_site_aniso_U_13
_atom_site_aniso_U_12
O1C 0.0298(19) 0.030(2) 0.042(2) 0.0182(18) 0.0103(16) 0.0046(15)
O2C 0.032(2) 0.039(2) 0.038(2) 0.0139(18) 0.0105(16) 0.0058(16)
O3C 0.0293(19) 0.037(2) 0.036(2) 0.0137(18) 0.0048(16) 0.0019(16)
O4C 0.0264(18) 0.0281(19) 0.037(2) 0.0114(16) 0.0086(15) 0.0016(15)
O5C 0.0292(19) 0.0231(18) 0.032(2) 0.0090(16) 0.0086(15) 0.0004(14)
O6C 0.034(2) 0.0257(19) 0.037(2) 0.0047(17) 0.0129(16) -0.0020(15)
O7C 0.036(2) 0.037(2) 0.031(2) 0.0104(17) 0.0088(16) 0.0013(16)
O8C 0.0297(19) 0.033(2) 0.040(2) 0.0135(18) 0.0133(16) 0.0037(15)
O9C 0.033(2) 0.030(2) 0.038(2) 0.0133(17) 0.0115(16) 0.0039(15)
O10C 0.0291(18) 0.0219(18) 0.034(2) 0.0111(16) 0.0068(15) -0.0005(14)
N1C 0.023(2) 0.029(2) 0.046(3) 0.015(2) 0.010(2) 0.0019(18)
N2C 0.023(2) 0.024(2) 0.039(3) 0.012(2) 0.0078(18) 0.0003(17)
C1C 0.033(3) 0.024(3) 0.046(3) 0.008(3) 0.008(2) 0.000(2)
C2C 0.034(3) 0.032(3) 0.073(5) 0.025(3) 0.006(3) -0.003(3)
C3C 0.028(3) 0.034(3) 0.068(4) 0.026(3) 0.010(3) 0.005(2)
C4C 0.029(3) 0.031(3) 0.036(3) 0.015(2) 0.008(2) 0.004(2)
C5C 0.033(3) 0.025(3) 0.064(4) 0.011(3) 0.017(3) -0.001(2)
C6C 0.028(3) 0.031(3) 0.066(4) 0.017(3) 0.014(3) 0.005(2)
C7C 0.033(3) 0.026(3) 0.078(5) 0.008(3) 0.020(3) -0.002(2)
C8C 0.060(4) 0.055(4) 0.034(3) 0.012(3) 0.009(3) -0.014(3)
C9C 0.045(4) 0.050(4) 0.082(5) 0.049(4) 0.007(3) -0.007(3)
C10C 0.023(3) 0.028(3) 0.063(4) 0.007(3) -0.001(3) 0.002(2)
C11C 0.028(3) 0.044(4) 0.056(4) 0.002(3) 0.014(3) 0.000(3)
C12C 0.031(3) 0.046(4) 0.045(4) 0.019(3) 0.010(3) 0.001(3)
C13C 0.037(3) 0.065(4) 0.055(4) 0.023(4) 0.011(3) 0.015(3)
C14C 0.035(3) 0.050(4) 0.082(5) 0.018(4) 0.012(3) 0.013(3)
C15C 0.020(3) 0.026(3) 0.060(4) -0.005(3) -0.007(3) 0.007(2)
C16C 0.022(3) 0.028(3) 0.070(4) 0.023(3) 0.006(3) 0.001(2)
C17C 0.020(3) 0.025(3) 0.044(3) 0.010(3) 0.005(2) 0.007(2)
C18C 0.021(3) 0.019(3) 0.039(3) 0.009(2) 0.004(2) 0.005(2)
C19C 0.030(3) 0.030(3) 0.040(3) 0.004(3) 0.003(2) 0.011(2)
C20C 0.033(3) 0.029(3) 0.047(4) 0.000(3) 0.000(3) 0.008(2)
C21C 0.032(3) 0.037(3) 0.045(4) 0.023(3) 0.010(2) 0.000(2)
C22C 0.030(3) 0.056(4) 0.050(4) 0.032(3) 0.017(3) 0.009(3)
C23C 0.044(3) 0.040(3) 0.029(3) 0.010(3) 0.007(2) 0.009(3)
C24C 0.039(3) 0.034(3) 0.027(3) 0.007(3) -0.002(2) 0.005(2)
C25C 0.023(3) 0.035(3) 0.044(3) 0.003(3) 0.004(2) -0.006(2)
C26C 0.028(3) 0.025(3) 0.048(4) 0.007(3) 0.011(2) -0.006(2)
C27C 0.031(3) 0.034(3) 0.036(3) 0.018(3) 0.011(2) 0.002(2)
C28C 0.030(3) 0.031(3) 0.030(3) 0.012(2) 0.008(2) 0.004(2)
C29C 0.033(3) 0.036(3) 0.055(4) 0.025(3) 0.011(3) 0.004(2)
C30C 0.027(3) 0.035(3) 0.045(4) 0.011(3) 0.009(2) -0.003(2)
C31C 0.026(3) 0.042(3) 0.042(3) 0.014(3) 0.011(2) 0.002(2)
C32C 0.024(3) 0.036(3) 0.047(4) 0.017(3) 0.014(2) 0.011(2)
C33C 0.038(3) 0.024(3) 0.061(4) 0.005(3) 0.016(3) -0.006(2)
C34C 0.036(3) 0.040(3) 0.036(3) 0.005(3) 0.011(2) -0.002(3)
C35C 0.034(3) 0.037(3) 0.052(4) 0.016(3) 0.012(3) 0.009(3)
C36C 0.035(3) 0.044(4) 0.051(4) 0.022(3) 0.018(3) 0.008(3)
C37C 0.033(3) 0.035(3) 0.048(4) 0.024(3) 0.021(3) 0.014(2)
C38C 0.027(3) 0.027(3) 0.055(4) 0.011(3) 0.020(3) 0.008(2)
C39C 0.025(3) 0.027(3) 0.036(3) 0.013(2) 0.013(2) 0.005(2)
C40C 0.024(3) 0.025(3) 0.044(3) 0.017(3) 0.015(2) 0.006(2)
C41C 0.033(3) 0.033(3) 0.034(3) 0.014(3) 0.013(2) 0.008(2)
C42C 0.032(3) 0.040(3) 0.041(3) 0.019(3) 0.015(2) 0.012(2)
C43C 0.034(3) 0.029(3) 0.042(3) 0.007(3) 0.015(2) -0.005(2)
C44C 0.035(3) 0.038(3) 0.038(3) 0.003(3) 0.005(2) -0.003(2)
C45C 0.045(3) 0.037(3) 0.031(3) 0.012(3) 0.012(2) 0.008(3)
C46C 0.042(3) 0.035(3) 0.035(3) 0.016(3) 0.016(2) 0.012(2)
C47C 0.025(3) 0.043(3) 0.051(4) 0.028(3) 0.012(2) 0.000(2)
C48C 0.027(3) 0.038(3) 0.058(4) 0.026(3) 0.012(3) -0.006(2)
C49C 0.029(3) 0.026(3) 0.043(3) 0.009(3) 0.004(2) 0.000(2)
C50C 0.027(3) 0.032(3) 0.034(3) 0.008(2) 0.005(2) 0.004(2)
O1 0.034(2) 0.031(2) 0.049(2) 0.0083(18) 0.0189(18) -0.0018(17)
O2 0.035(2) 0.032(2) 0.052(3) 0.0100(19) 0.0125(18) -0.0036(17)
O3 0.0241(19) 0.035(2) 0.044(2) 0.0167(18) 0.0107(16) -0.0006(15)
O4 0.0260(19) 0.038(2) 0.050(2) 0.0235(19) 0.0070(17) -0.0032(16)
O5 0.026(2) 0.041(2) 0.043(2) 0.0138(18) 0.0078(16) 0.0015(16)
O6 0.0272(19) 0.040(2) 0.048(2) 0.0213(19) 0.0111(17) 0.0022(16)
O7 0.036(2) 0.045(2) 0.045(2) 0.0110(19) 0.0110(18) 0.0053(18)
O8 0.049(2) 0.041(2) 0.045(2) 0.013(2) 0.0172(19) 0.005(2)
O9 0.042(2) 0.056(3) 0.050(3) 0.014(2) -0.001(2) 0.006(2)
O10 0.059(3) 0.040(2) 0.040(2) 0.008(2) 0.024(2) 0.004(2)
O11 0.040(2) 0.057(3) 0.055(3) 0.015(2) -0.004(2) 0.003(2)
O12 0.051(3) 0.037(2) 0.067(3) 0.018(2) 0.030(2) 0.008(2)
O13 0.036(2) 0.041(2) 0.062(3) 0.000(2) 0.017(2) -0.0055(19)
O14 0.031(2) 0.042(2) 0.075(3) 0.017(2) 0.025(2) 0.0026(17)
N1 0.039(3) 0.029(2) 0.038(3) 0.007(2) 0.014(2) 0.002(2)
N2 0.027(2) 0.025(2) 0.048(3) 0.010(2) 0.015(2) 0.0047(18)
N3 0.032(3) 0.032(3) 0.053(3) 0.018(2) 0.009(2) -0.004(2)
N4 0.036(3) 0.035(3) 0.046(3) 0.017(2) 0.017(2) 0.006(2)
N5 0.027(2) 0.026(2) 0.041(3) 0.007(2) 0.0124(19) 0.0009(18)
N6 0.025(2) 0.028(2) 0.034(3) 0.009(2) 0.0078(18) 0.0003(18)
N7 0.029(2) 0.029(2) 0.035(3) 0.009(2) 0.0073(19) 0.0017(18)
N8 0.026(2) 0.029(2) 0.029(2) 0.009(2) 0.0069(18) -0.0027(18)
N9 0.020(2) 0.032(2) 0.037(3) 0.013(2) 0.0088(18) 0.0044(18)
N10 0.026(2) 0.032(2) 0.030(2) 0.011(2) 0.0056(18) 0.0028(18)
N11 0.024(2) 0.029(2) 0.040(3) 0.013(2) 0.0093(19) 0.0011(18)
N12 0.028(2) 0.039(3) 0.038(3) 0.015(2) 0.013(2) 0.005(2)
N13 0.032(2) 0.036(3) 0.033(3) 0.012(2) 0.007(2) 0.007(2)
N14 0.041(3) 0.040(3) 0.041(3) 0.013(2) 0.008(2) 0.010(2)
N15 0.038(3) 0.036(3) 0.043(3) 0.020(2) 0.006(2) 0.007(2)
N16 0.050(3) 0.035(3) 0.027(3) 0.010(2) 0.013(2) 0.008(2)
N17 0.048(3) 0.047(3) 0.034(3) 0.014(2) 0.002(2) 0.012(2)
N18 0.053(3) 0.042(3) 0.041(3) 0.010(2) 0.004(2) 0.020(2)
N19 0.055(3) 0.034(3) 0.034(3) 0.009(2) 0.012(2) 0.011(2)
N20 0.063(3) 0.037(3) 0.038(3) 0.013(2) 0.019(2) 0.016(2)
N21 0.060(3) 0.045(3) 0.045(3) 0.016(3) 0.012(3) 0.019(3)
N22 0.039(3) 0.048(3) 0.045(3) 0.008(3) 0.011(2) 0.009(2)
N23 0.062(3) 0.036(3) 0.046(3) 0.010(3) 0.022(3) 0.017(2)
N24 0.050(3) 0.032(3) 0.056(3) 0.007(2) 0.022(3) 0.010(2)
N25 0.028(2) 0.044(3) 0.042(3) 0.005(2) 0.009(2) 0.007(2)
N26 0.026(2) 0.028(2) 0.047(3) 0.008(2) 0.010(2) 0.0013(19)
N27 0.035(3) 0.037(3) 0.047(3) 0.016(2) 0.017(2) 0.009(2)
N28 0.026(2) 0.034(3) 0.053(3) 0.019(2) 0.010(2) 0.0034(19)
C1 0.036(3) 0.030(3) 0.035(3) 0.004(3) 0.020(3) 0.003(2)
C2 0.037(3) 0.024(3) 0.043(3) 0.002(3) 0.016(3) 0.003(2)
C3 0.037(3) 0.026(3) 0.041(3) 0.006(2) 0.019(2) 0.005(2)
C4 0.029(3) 0.025(3) 0.043(3) 0.002(3) 0.008(2) -0.005(2)
C5 0.035(3) 0.030(3) 0.039(3) 0.009(3) 0.003(2) -0.004(2)
C6 0.040(3) 0.034(3) 0.042(3) 0.015(3) 0.021(3) 0.009(2)
C7 0.028(3) 0.033(3) 0.029(3) 0.016(2) 0.008(2) -0.001(2)
C8 0.028(3) 0.031(3) 0.030(3) 0.012(2) 0.001(2) -0.003(2)
C9 0.032(3) 0.028(3) 0.029(3) 0.007(2) 0.004(2) -0.002(2)
C10 0.021(3) 0.034(3) 0.034(3) 0.016(3) -0.004(2) 0.000(2)
C11 0.030(3) 0.031(3) 0.035(3) 0.015(2) 0.011(2) 0.001(2)
C12 0.020(3) 0.034(3) 0.038(3) 0.014(3) 0.003(2) -0.001(2)
C13 0.027(3) 0.025(3) 0.044(3) 0.014(3) 0.008(2) 0.005(2)
C14 0.020(3) 0.033(3) 0.036(3) 0.015(2) 0.007(2) 0.007(2)
C15 0.024(3) 0.031(3) 0.037(3) 0.016(2) 0.008(2) 0.008(2)
C16 0.018(3) 0.042(3) 0.040(3) 0.020(3) 0.009(2) 0.009(2)
C17 0.029(3) 0.035(3) 0.044(4) 0.011(3) 0.012(2) 0.001(2)
C18 0.029(3) 0.055(4) 0.035(3) 0.015(3) 0.013(2) 0.017(3)
C19 0.043(4) 0.033(3) 0.036(3) 0.005(3) 0.008(3) 0.004(3)
C20 0.038(3) 0.033(3) 0.039(3) 0.012(3) 0.010(3) 0.009(2)
C21 0.054(4) 0.027(3) 0.034(3) 0.003(3) 0.016(3) 0.007(3)
C22 0.041(3) 0.035(3) 0.033(3) 0.010(3) 0.014(3) 0.012(3)
C23 0.055(4) 0.042(4) 0.034(3) 0.007(3) 0.000(3) 0.008(3)
C24 0.063(4) 0.040(3) 0.037(4) 0.012(3) 0.018(3) 0.018(3)
C25 0.044(4) 0.050(4) 0.035(4) 0.011(3) -0.005(3) 0.004(3)
C26 0.065(4) 0.041(4) 0.026(3) 0.010(3) 0.008(3) 0.016(3)
C27 0.067(4) 0.045(4) 0.028(3) 0.009(3) 0.008(3) 0.019(3)
C28 0.067(4) 0.038(4) 0.028(3) 0.011(3) 0.025(3) 0.016(3)
C29 0.066(4) 0.045(4) 0.044(4) 0.003(3) -0.014(3) 0.026(3)
C30 0.087(5) 0.044(4) 0.053(4) 0.025(3) 0.040(4) 0.022(3)
C31 0.042(4) 0.047(4) 0.044(4) 0.013(3) -0.009(3) 0.014(3)
C32 0.070(5) 0.040(4) 0.041(4) 0.016(3) 0.009(3) 0.018(3)
C33 0.055(4) 0.039(4) 0.051(4) 0.017(3) 0.012(3) 0.018(3)
C34 0.057(4) 0.036(3) 0.049(4) 0.022(3) 0.029(3) 0.013(3)
C35 0.030(3) 0.065(4) 0.065(5) 0.012(4) 0.011(3) 0.010(3)
C36 0.052(4) 0.035(3) 0.064(4) 0.021(3) 0.028(3) 0.012(3)
C37 0.028(3) 0.039(3) 0.056(4) 0.012(3) 0.024(3) 0.013(3)
C38 0.030(3) 0.032(3) 0.057(4) 0.014(3) 0.022(3) 0.012(2)
C39 0.029(3) 0.035(3) 0.045(4) 0.011(3) 0.014(2) 0.005(2)
C40 0.034(3) 0.028(3) 0.060(4) 0.013(3) 0.022(3) 0.003(2)
C41 0.029(3) 0.032(3) 0.054(4) 0.012(3) 0.021(3) 0.004(2)
C42 0.035(3) 0.037(3) 0.058(4) 0.020(3) 0.013(3) -0.004(3)
Br1 0.0480(12) 0.0606(17) 0.0375(15) 0.0188(14) 0.0155(10) 0.0017(14)
Br2 0.0490(11) 0.0447(12) 0.0867(17) -0.0181(11) 0.0159(10) 0.0107(8)
Cl2' 0.071(3) 0.031(2) 0.055(3) 0.001(2) -0.002(2) 0.005(2)
Cl1' 0.0350(13) 0.0410(17) 0.0278(16) 0.0140(15) 0.0109(11) 0.0051(15)
Br3 0.055(2) 0.168(4) 0.059(2) -0.028(2) -0.0225(15) 0.031(2)
O1W 0.0281(19) 0.040(2) 0.045(2) 0.0183(18) 0.0117(16) 0.0081(16)
O2W 0.0303(19) 0.032(2) 0.043(2) 0.0151(18) 0.0093(16) 0.0091(15)
O3W 0.034(2) 0.033(2) 0.040(2) 0.0149(17) 0.0099(16) 0.0083(16)
O4W 0.0248(19) 0.037(2) 0.042(2) 0.0123(18) 0.0031(16) -0.0009(15)
O5W 0.030(2) 0.036(2) 0.051(2) 0.0025(19) 0.0094(17) 0.0029(16)
O6W 0.032(2) 0.050(3) 0.064(3) 0.032(2) 0.0144(19) 0.0050(18)
O8W 0.040(2) 0.045(2) 0.069(3) 0.028(2) 0.021(2) 0.0129(18)
O9W 0.049(2) 0.036(2) 0.058(3) 0.018(2) 0.007(2) 0.0024(18)
O10W 0.057(3) 0.037(2) 0.089(4) 0.024(2) 0.023(2) 0.011(2)
O11W 0.037(2) 0.100(4) 0.059(3) 0.008(3) 0.012(2) 0.002(2)
O12W 0.073(3) 0.052(3) 0.102(4) 0.029(3) 0.036(3) 0.013(2)
O13W 0.072(3) 0.063(3) 0.057(3) 0.011(2) 0.022(2) 0.019(2)
O14W 0.058(3) 0.089(4) 0.075(4) 0.019(3) 0.014(3) 0.018(3)
O15W 0.072(3) 0.092(4) 0.026(2) -0.017(2) 0.014(2) -0.011(3)
O16W 0.056(3) 0.078(4) 0.087(4) 0.021(3) 0.022(3) -0.007(3)
O17W 0.069(3) 0.098(4) 0.061(3) 0.039(3) 0.028(2) 0.029(3)
O18W 0.060(3) 0.075(3) 0.085(4) 0.029(3) 0.030(3) 0.008(2)
O19W 0.040(3) 0.108(4) 0.067(3) 0.038(3) 0.000(2) -0.004(3)
O20W 0.122(5) 0.038(3) 0.110(4) 0.020(3) 0.054(4) 0.000(3)
O21W 0.143(6) 0.083(4) 0.078(4) 0.007(3) -0.032(4) 0.018(4)
O22W 0.067(4) 0.076(4) 0.130(5) -0.033(4) 0.035(3) 0.001(3)
O24W 0.089(11) 0.090(10) 0.123(12) -0.031(9) 0.091(10) -0.023(8)
O25W 0.025(6) 0.110(11) 0.075(9) -0.027(8) -0.001(5) 0.010(6)
O26W 0.077(8) 0.068(8) 0.035(6) 0.025(6) 0.026(6) 0.046(6)
O28W 0.038(5) 0.075(6) 0.049(5) -0.006(5) 0.008(4) -0.001(4)
O29W 0.024(4) 0.087(7) 0.067(6) 0.019(5) 0.001(4) -0.022(4)
O30W 0.047(9) 0.075(11) 0.078(12) 0.001(9) -0.020(8) -0.046(8)
O32W 0.052(7) 0.073(9) 0.118(12) -0.024(8) 0.021(7) -0.029(6)
O26" 0.023(5) 0.094(9) 0.028(5) 0.015(6) -0.001(4) 0.001(5)

loop_
_atom_type_symbol
_atom_type_description
_atom_type_scat_dispersion_real
_atom_type_scat_dispersion_imag
_atom_type_scat_source
C C 0.0033 0.0016 'International Tables Vol C Tables 4.2.6.8 and 6.1.1.4'
H H 0.0000 0.0000 'International Tables Vol C Tables 4.2.6.8 and 6.1.1.4'
N N 0.0061 0.0033 'International Tables Vol C Tables 4.2.6.8 and 6.1.1.4'
O O 0.0106 0.0060 'International Tables Vol C Tables 4.2.6.8 and 6.1.1.4'
Cl Cl 0.1484 0.1585 'International Tables Vol C Tables 4.2.6.8 and 6.1.1.4'
Br Br -0.2901 2.4595 'International Tables Vol C Tables 4.2.6.8 and 6.1.1.4'

loop_
_geom_angle_atom_site_label_1
_geom_angle_atom_site_label_2
_geom_angle_atom_site_label_3
_geom_angle
C17C O1C C21C 117.7(4)
C23C O2C C22C 114.0(4)
C24C O3C C25C 116.4(4)
C27C O4C C26C 113.1(4)
C18C O5C C28C 117.0(4)
C39C O6C C43C 116.8(4)
C44C O7C C45C 114.3(4)
C46C O8C C47C 115.9(4)
C49C O9C C48C 113.3(4)
C40C O10C C50C 117.2(4)
C12C N1C C8C 120.0(5)
C12C N1C C7C 119.4(5)
C8C N1C C7C 120.6(5)
C34C N2C C30C 119.4(4)
C34C N2C C29C 120.2(5)
C30C N2C C29C 120.4(4)
C6C C1C C2C 118.1(5)
C6C C1C C7C 119.5(5)
C2C C1C C7C 122.4(5)
C1C C2C C3C 120.1(5)
C1C C2C H2CA 120.0
C3C C2C H2CA 120.0
C4C C3C C2C 121.0(5)
C4C C3C H3CA 119.5
C2C C3C H3CA 119.5
C5C C4C C3C 118.7(5)
C5C C4C C29C 122.6(4)
C3C C4C C29C 118.7(4)
C6C C5C C4C 119.8(5)
C6C C5C H5CA 120.1
C4C C5C H5CA 120.1
C5C C6C C1C 122.3(5)
C5C C6C H6CA 118.9
C1C C6C H6CA 118.9
N1C C7C C1C 112.8(4)
N1C C7C H7CA 109.0
C1C C7C H7CA 109.0
N1C C7C H7CB 109.0
C1C C7C H7CB 109.0
H7CA C7C H7CB 107.8
N1C C8C C9C 119.7(6)
N1C C8C H8CA 120.1
C9C C8C H8CA 120.1
C10C C9C C8C 120.9(6)
C10C C9C H9CA 119.6
C8C C9C H9CA 119.5
C11C C10C C9C 116.6(5)
C11C C10C C13C 117.3(6)
C9C C10C C13C 126.1(6)
C12C C11C C10C 122.0(6)
C12C C11C H11A 119.0
C10C C11C H11A 119.0
N1C C12C C11C 120.8(5)
N1C C12C H12A 119.6
C11C C12C H12A 119.6
C14C C13C C10C 123.5(7)
C14C C13C H13A 118.2
C10C C13C H13A 118.2
C13C C14C C15C 127.6(7)
C13C C14C H14A 116.2
C15C C14C H14A 116.2
C20C C15C C16C 119.3(5)
C20C C15C C14C 117.9(6)
C16C C15C C14C 122.7(6)
C17C C16C C15C 119.6(5)
C17C C16C H16A 120.2
C15C C16C H16A 120.2
O1C C17C C16C 125.8(5)
O1C C17C C18C 114.7(4)
C16C C17C C18C 119.5(5)
O5C C18C C19C 124.4(5)
O5C C18C C17C 115.1(4)
C19C C18C C17C 120.4(5)
C18C C19C C20C 120.0(5)
C18C C19C H19A 120.0
C20C C19C H19A 120.0
C15C C20C C19C 121.1(6)
C15C C20C H20A 119.4
C19C C20C H20A 119.4
O1C C21C C22C 107.3(4)
O1C C21C H21A 110.3
C22C C21C H21A 110.3
O1C C21C H21B 110.3
C22C C21C H21B 110.3
H21A C21C H21B 108.5
O2C C22C C21C 108.8(4)
O2C C22C H22A 109.9
C21C C22C H22A 109.9
O2C C22C H22B 109.9
C21C C22C H22B 109.9
H22A C22C H22B 108.3
O2C C23C C24C 109.2(4)
O2C C23C H23A 109.8
C24C C23C H23A 109.8
O2C C23C H23B 109.8
C24C C23C H23B 109.8
H23A C23C H23B 108.3
O3C C24C C23C 107.8(4)
O3C C24C H24A 110.1
C23C C24C H24A 110.1
O3C C24C H24B 110.1
C23C C24C H24B 110.1
H24A C24C H24B 108.5
O3C C25C C26C 108.1(4)
O3C C25C H25A 110.1
C26C C25C H25A 110.1
O3C C25C H25B 110.1
C26C C25C H25B 110.1
H25A C25C H25B 108.4
O4C C26C C25C 108.5(4)
O4C C26C H26A 110.0
C25C C26C H26A 110.0
O4C C26C H26B 110.0
C25C C26C H26B 110.0
H26A C26C H26B 108.4
O4C C27C C28C 108.1(4)
O4C C27C H27A 110.1
C28C C27C H27A 110.1
O4C C27C H27B 110.1
C28C C27C H27B 110.1
H27A C27C H27B 108.4
O5C C28C C27C 107.2(4)
O5C C28C H28A 110.3
C27C C28C H28A 110.3
O5C C28C H28B 110.3
C27C C28C H28B 110.3
H28A C28C H28B 108.5
N2C C29C C4C 112.6(4)
N2C C29C H29A 109.1
C4C C29C H29A 109.1
N2C C29C H29B 109.1
C4C C29C H29B 109.1
H29A C29C H29B 107.8
N2C C30C C31C 121.9(5)
N2C C30C H30A 119.0
C31C C30C H30A 119.0
C30C C31C C32C 120.4(5)
C30C C31C H31A 119.8
C32C C31C H31A 119.8
C31C C32C C33C 116.7(5)
C31C C32C C35C 119.3(5)
C33C C32C C35C 124.0(5)
C34C C33C C32C 121.1(5)
C34C C33C H33A 119.5
C32C C33C H33A 119.5
N2C C34C C33C 120.5(5)
N2C C34C H34A 119.7
C33C C34C H34A 119.7
C36C C35C C32C 123.4(6)
C36C C35C H35A 118.3
C32C C35C H35A 118.3
C35C C36C C37C 127.7(6)
C35C C36C H36A 116.2
C37C C36C H36A 116.2
C42C C37C C38C 118.9(5)
C42C C37C C36C 118.2(5)
C38C C37C C36C 122.9(5)
C39C C38C C37C 119.8(5)
C39C C38C H38A 120.1
C37C C38C H38A 120.1
C38C C39C O6C 125.9(5)
C38C C39C C40C 120.0(5)
O6C C39C C40C 114.0(4)
O10C C40C C41C 125.3(5)
O10C C40C C39C 115.2(4)
C41C C40C C39C 119.6(4)
C40C C41C C42C 120.2(5)
C40C C41C H41A 119.9
C42C C41C H41A 119.9
C37C C42C C41C 121.5(5)
C37C C42C H42A 119.2
C41C C42C H42A 119.2
O6C C43C C44C 106.0(4)
O6C C43C H43A 110.5
C44C C43C H43A 110.5
O6C C43C H43B 110.5
C44C C43C H43B 110.5
H43A C43C H43B 108.7
O7C C44C C43C 109.8(4)
O7C C44C H44A 109.7
C43C C44C H44A 109.7
O7C C44C H44B 109.7
C43C C44C H44B 109.7
H44A C44C H44B 108.2
O7C C45C C46C 108.7(4)
O7C C45C H45A 109.9
C46C C45C H45A 109.9
O7C C45C H45B 109.9
C46C C45C H45B 109.9
H45A C45C H45B 108.3
O8C C46C C45C 107.8(4)
O8C C46C H46A 110.2
C45C C46C H46A 110.2
O8C C46C H46B 110.2
C45C C46C H46B 110.2
H46A C46C H46B 108.5
O8C C47C C48C 107.2(4)
O8C C47C H47A 110.3
C48C C47C H47A 110.3
O8C C47C H47B 110.3
C48C C47C H47B 110.3
H47A C47C H47B 108.5
O9C C48C C47C 108.6(4)
O9C C48C H48A 110.0
C47C C48C H48A 110.0
O9C C48C H48B 110.0
C47C C48C H48B 110.0
H48A C48C H48B 108.3
O9C C49C C50C 109.5(4)
O9C C49C H49A 109.8
C50C C49C H49A 109.8
O9C C49C H49B 109.8
C50C C49C H49B 109.8
H49A C49C H49B 108.2
O10C C50C C49C 106.9(4)
O10C C50C H50A 110.3
C49C C50C H50A 110.3
O10C C50C H50B 110.3
C49C C50C H50B 110.3
H50A C50C H50B 108.6
C1 N1 C6 122.0(4)
C1 N1 C3 112.2(4)
C6 N1 C3 123.8(5)
C1 N2 C2 111.5(4)
C1 N2 C41 120.7(4)
C2 N2 C41 122.5(4)
C4 N3 C42 123.6(4)
C4 N3 C2 112.1(4)
C42 N3 C2 123.2(4)
C4 N4 C5 123.0(4)
C4 N4 C3 113.6(4)
C5 N4 C3 123.0(4)
C7 N5 C6 122.3(4)
C7 N5 C9 113.1(4)
C6 N5 C9 123.9(4)
C7 N6 C11 122.6(4)
C7 N6 C8 112.6(4)
C11 N6 C8 124.4(4)
C10 N7 C5 121.4(4)
C10 N7 C9 112.5(4)
C5 N7 C9 124.1(4)
C10 N8 C12 119.6(4)
C10 N8 C8 112.1(4)
C12 N8 C8 122.1(4)
C13 N9 C11 122.2(4)
C13 N9 C14 111.4(4)
C11 N9 C14 123.8(4)
C13 N10 C15 111.7(4)
C13 N10 C17 120.9(4)
C15 N10 C17 121.9(4)
C16 N11 C12 122.6(4)
C16 N11 C14 112.9(4)
C12 N11 C14 122.8(4)
C16 N12 C15 112.8(4)
C16 N12 C18 122.9(4)
C15 N12 C18 124.2(4)
C19 N13 C17 122.4(4)
C19 N13 C20 111.5(4)
C17 N13 C20 124.8(4)
C19 N14 C23 123.2(5)
C19 N14 C21 112.5(4)
C23 N14 C21 123.6(5)
C22 N15 C18 122.3(5)
C22 N15 C20 111.8(4)
C18 N15 C20 123.5(4)
C22 N16 C24 121.0(5)
C22 N16 C21 111.8(4)
C24 N16 C21 123.1(5)
C25 N17 C26 111.6(5)
C25 N17 C23 121.9(5)
C26 N17 C23 121.4(5)
C25 N18 C27 113.3(5)
C25 N18 C29 123.1(6)
C27 N18 C29 122.6(5)
C28 N19 C24 122.8(5)
C28 N19 C26 113.0(5)
C24 N19 C26 124.1(5)
C28 N20 C27 114.1(5)
C28 N20 C30 121.2(5)
C27 N20 C30 120.7(5)
C31 N21 C29 122.3(6)
C31 N21 C32 112.4(5)
C29 N21 C32 125.0(5)
C31 N22 C33 112.6(5)
C31 N22 C35 121.1(5)
C33 N22 C35 122.8(5)
C34 N23 C30 120.3(5)
C34 N23 C32 112.4(5)
C30 N23 C32 123.2(5)
C34 N24 C36 122.4(5)
C34 N24 C33 112.7(5)
C36 N24 C33 124.8(5)
C37 N25 C38 113.6(5)
C37 N25 C35 124.1(5)
C38 N25 C35 121.9(5)
C37 N26 C41 122.2(4)
C37 N26 C39 111.9(5)
C41 N26 C39 123.6(4)
C40 N27 C38 112.3(5)
C40 N27 C36 121.2(5)
C38 N27 C36 122.1(5)
C40 N28 C42 122.9(4)
C40 N28 C39 111.3(4)
C42 N28 C39 122.5(5)
O1 C1 N1 126.4(5)
O1 C1 N2 124.7(5)
N1 C1 N2 108.9(5)
N2 C2 N3 114.7(5)
N2 C2 C3 103.8(4)
N3 C2 C3 103.5(4)
N2 C2 H2A 111.4
N3 C2 H2A 111.4
C3 C2 H2A 111.4
N1 C3 N4 115.2(4)
N1 C3 C2 103.4(4)
N4 C3 C2 102.0(4)
N1 C3 H3A 111.9
N4 C3 H3A 111.9
C2 C3 H3A 111.9
O2 C4 N4 127.0(5)
O2 C4 N3 124.7(5)
N4 C4 N3 108.3(4)
N7 C5 N4 113.4(4)
N7 C5 H5A 108.9
N4 C5 H5A 108.9
N7 C5 H5B 108.9
N4 C5 H5B 108.9
H5A C5 H5B 107.7
N5 C6 N1 113.0(4)
N5 C6 H6A 109.0
N1 C6 H6A 109.0
N5 C6 H6B 109.0
N1 C6 H6B 109.0
H6A C6 H6B 107.8
O3 C7 N5 126.7(5)
O3 C7 N6 126.1(5)
N5 C7 N6 107.2(4)
N6 C8 N8 114.3(4)
N6 C8 C9 104.0(4)
N8 C8 C9 103.5(4)
N6 C8 H8A 111.5
N8 C8 H8A 111.5
C9 C8 H8A 111.5
N7 C9 N5 114.0(4)
N7 C9 C8 103.9(4)
N5 C9 C8 102.6(4)
N7 C9 H9A 111.9
N5 C9 H9A 111.9
C8 C9 H9A 111.9
O4 C10 N7 126.0(5)
O4 C10 N8 126.2(5)
N7 C10 N8 107.8(4)
N6 C11 N9 112.9(4)
N6 C11 H11B 109.0
N9 C11 H11B 109.0
N6 C11 H11C 109.0
N9 C11 H11C 109.0
H11B C11 H11C 107.8
N11 C12 N8 113.7(4)
N11 C12 H12B 108.8
N8 C12 H12B 108.8
N11 C12 H12C 108.8
N8 C12 H12C 108.8
H12B C12 H12C 107.7
O5 C13 N9 125.9(5)
O5 C13 N10 125.3(5)
N9 C13 N10 108.9(4)
N11 C14 N9 114.5(4)
N11 C14 C15 102.6(4)
N9 C14 C15 104.1(4)
N11 C14 H14B 111.7
N9 C14 H14B 111.7
C15 C14 H14B 111.7
N12 C15 N10 114.0(4)
N12 C15 C14 103.8(4)
N10 C15 C14 102.9(4)
N12 C15 H15A 111.8
N10 C15 H15A 111.8
C14 C15 H15A 111.8
O6 C16 N12 126.4(5)
O6 C16 N11 126.3(5)
N12 C16 N11 107.3(4)
N13 C17 N10 112.7(4)
N13 C17 H17A 109.1
N10 C17 H17A 109.1
N13 C17 H17B 109.1
N10 C17 H17B 109.1
H17A C17 H17B 107.8
N12 C18 N15 113.4(4)
N12 C18 H18A 123.3
N15 C18 H18A 123.3
O7 C19 N14 126.0(5)
O7 C19 N13 125.3(5)
N14 C19 N13 108.6(5)
N15 C20 N13 114.0(5)
N15 C20 C21 103.5(4)
N13 C20 C21 103.7(4)
N15 C20 H20B 111.7
N13 C20 H20B 111.7
C21 C20 H20B 111.7
N14 C21 N16 114.8(4)
N14 C21 C20 103.4(4)
N16 C21 C20 103.4(4)
N14 C21 H21C 111.5
N16 C21 H21C 111.5
C20 C21 H21C 111.5
O8 C22 N16 125.5(5)
O8 C22 N15 125.8(5)
N16 C22 N15 108.7(5)
N14 C23 N17 114.3(5)
N14 C23 H23C 108.7
N17 C23 H23C 108.7
N14 C23 H23D 108.7
N17 C23 H23D 108.7
H23C C23 H23D 107.6
N19 C24 N16 114.4(5)
N19 C24 H24C 108.6
N16 C24 H24C 108.6
N19 C24 H24D 108.6
N16 C24 H24D 108.7
H24C C24 H24D 107.6
O9 C25 N17 125.5(6)
O9 C25 N18 125.9(6)
N17 C25 N18 108.6(6)
N19 C26 N17 115.3(5)
N19 C26 C27 103.4(5)
N17 C26 C27 103.6(5)
N19 C26 H26C 111.3
N17 C26 H26C 111.3
C27 C26 H26C 111.3
N18 C27 N20 114.6(5)
N18 C27 C26 102.0(5)
N20 C27 C26 102.4(5)
N18 C27 H27C 112.3
N20 C27 H27C 112.3
C26 C27 H27C 112.3
O10 C28 N19 126.8(6)
O10 C28 N20 127.0(6)
N19 C28 N20 106.2(6)
N21 C29 N18 113.7(5)
N21 C29 H29C 123.1
N18 C29 H29C 123.1
N20 C30 N23 112.6(5)
N20 C30 H30B 109.1
N23 C30 H30B 109.1
N20 C30 H30C 109.1
N23 C30 H30C 109.1
H30B C30 H30C 107.8
O11 C31 N22 126.1(6)
O11 C31 N21 125.9(6)
N22 C31 N21 107.9(6)
N21 C32 N23 114.6(5)
N21 C32 C33 103.4(5)
N23 C32 C33 102.6(5)
N21 C32 H32A 111.9
N23 C32 H32A 111.9
C33 C32 H32A 111.9
N24 C33 N22 115.9(5)
N24 C33 C32 103.2(5)
N22 C33 C32 103.0(5)
N24 C33 H33B 111.3
N22 C33 H33B 111.3
C32 C33 H33B 111.3
O12 C34 N23 126.2(5)
O12 C34 N24 125.6(6)
N23 C34 N24 108.2(6)
N25 C35 N22 113.9(5)
N25 C35 H35B 108.8
N22 C35 H35B 108.8
N25 C35 H35C 108.8
N22 C35 H35C 108.8
H35B C35 H35C 107.7
N24 C36 N27 112.3(5)
N24 C36 H36B 109.2
N27 C36 H36B 109.2
N24 C36 H36C 109.2
N27 C36 H36C 109.2
H36B C36 H36C 107.9
O13 C37 N25 126.3(6)
O13 C37 N26 125.8(5)
N25 C37 N26 107.8(5)
N25 C38 N27 115.1(4)
N25 C38 C39 102.7(4)
N27 C38 C39 103.2(4)
N25 C38 H38B 111.7
N27 C38 H38B 111.7
C39 C38 H38B 111.7
N26 C39 N28 113.6(4)
N26 C39 C38 103.6(4)
N28 C39 C38 103.6(4)
N26 C39 H39A 111.8
N28 C39 H39A 111.8
C38 C39 H39A 111.8
O14 C40 N28 125.4(6)
O14 C40 N27 125.3(5)
N28 C40 N27 109.3(4)
N26 C41 N2 113.6(4)
N26 C41 H41C 108.9
N2 C41 H41C 108.9
N26 C41 H41D 108.9
N2 C41 H41D 108.9
H41C C41 H41D 107.7
N28 C42 N3 113.8(4)
N28 C42 H42B 108.8
N3 C42 H42B 108.8
N28 C42 H42C 108.8
N3 C42 H42C 108.8
H42B C42 H42C 107.7
H1WB O1W H1WA 94.6
H2WA O2W H2WB 107.1
H3WB O3W H3WA 106.4
H4WB O4W H4WA 107.7
H5WB O5W H5WA 93.8
H6WB O6W H6WA 103.7
H8WB O8W H8WA 104.5
H9WB O9W H9WA 100.4

loop_
_geom_bond_atom_site_label_1
_geom_bond_atom_site_label_2
_geom_bond_distance
O1C C17C 1.363(6)
O1C C21C 1.438(6)
O2C C23C 1.424(6)
O2C C22C 1.443(6)
O3C C24C 1.426(6)
O3C C25C 1.435(6)
O4C C27C 1.438(6)
O4C C26C 1.439(6)
O5C C18C 1.367(6)
O5C C28C 1.454(6)
O6C C39C 1.380(6)
O6C C43C 1.429(6)
O7C C44C 1.426(6)
O7C C45C 1.448(6)
O8C C46C 1.420(6)
O8C C47C 1.433(6)
O9C C49C 1.425(6)
O9C C48C 1.449(6)
O10C C40C 1.375(6)
O10C C50C 1.439(6)
N1C C12C 1.333(7)
N1C C8C 1.349(7)
N1C C7C 1.477(7)
N2C C34C 1.335(7)
N2C C30C 1.347(7)
N2C C29C 1.484(6)
C1C C6C 1.377(7)
C1C C2C 1.387(7)
C1C C7C 1.505(7)
C2C C3C 1.389(7)
C2C H2CA 0.9500
C3C C4C 1.386(7)
C3C H3CA 0.9500
C4C C5C 1.382(7)
C4C C29C 1.513(7)
C5C C6C 1.376(7)
C5C H5CA 0.9500
C6C H6CA 0.9500
C7C H7CA 0.9900
C7C H7CB 0.9900
C8C C9C 1.388(9)
C8C H8CA 0.9500
C9C C10C 1.376(9)
C9C H9CA 0.9500
C10C C11C 1.369(8)
C10C C13C 1.502(9)
C11C C12C 1.354(8)
C11C H11A 0.9500
C12C H12A 0.9500
C13C C14C 1.276(9)
C13C H13A 0.9500
C14C C15C 1.476(8)
C14C H14A 0.9500
C15C C20C 1.372(8)
C15C C16C 1.424(8)
C16C C17C 1.390(7)
C16C H16A 0.9500
C17C C18C 1.405(7)
C18C C19C 1.376(7)
C19C C20C 1.385(7)
C19C H19A 0.9500
C20C H20A 0.9500
C21C C22C 1.486(8)
C21C H21A 0.9900
C21C H21B 0.9900
C22C H22A 0.9900
C22C H22B 0.9900
C23C C24C 1.496(7)
C23C H23A 0.9900
C23C H23B 0.9900
C24C H24A 0.9900
C24C H24B 0.9900
C25C C26C 1.492(8)
C25C H25A 0.9900
C25C H25B 0.9900
C26C H26A 0.9900
C26C H26B 0.9900
C27C C28C 1.493(7)
C27C H27A 0.9900
C27C H27B 0.9900
C28C H28A 0.9900
C28C H28B 0.9900
C29C H29A 0.9900
C29C H29B 0.9900
C30C C31C 1.369(7)
C30C H30A 0.9500
C31C C32C 1.381(8)
C31C H31A 0.9500
C32C C33C 1.389(8)
C32C C35C 1.477(8)
C33C C34C 1.386(8)
C33C H33A 0.9500
C34C H34A 0.9500
C35C C36C 1.323(8)
C35C H35A 0.9500
C36C C37C 1.482(7)
C36C H36A 0.9500
C37C C42C 1.371(8)
C37C C38C 1.420(8)
C38C C39C 1.380(7)
C38C H38A 0.9500
C39C C40C 1.410(7)
C40C C41C 1.380(7)
C41C C42C 1.381(7)
C41C H41A 0.9500
C42C H42A 0.9500
C43C C44C 1.496(8)
C43C H43A 0.9900
C43C H43B 0.9900
C44C H44A 0.9900
C44C H44B 0.9900
C45C C46C 1.497(7)
C45C H45A 0.9900
C45C H45B 0.9900
C46C H46A 0.9900
C46C H46B 0.9900
C47C C48C 1.475(8)
C47C H47A 0.9900
C47C H47B 0.9900
C48C H48A 0.9900
C48C H48B 0.9900
C49C C50C 1.496(7)
C49C H49A 0.9900
C49C H49B 0.9900
C50C H50A 0.9900
C50C H50B 0.9900
O1 C1 1.225(6)
O2 C4 1.234(6)
O3 C7 1.224(6)
O4 C10 1.217(6)
O5 C13 1.230(6)
O6 C16 1.227(6)
O7 C19 1.228(6)
O8 C22 1.228(6)
O9 C25 1.234(7)
O10 C28 1.209(7)
O11 C31 1.232(7)
O12 C34 1.229(7)
O13 C37 1.221(6)
O14 C40 1.233(6)
N1 C1 1.358(7)
N1 C6 1.452(7)
N1 C3 1.453(7)
N2 C1 1.391(7)
N2 C2 1.438(7)
N2 C41 1.456(7)
N3 C4 1.367(7)
N3 C42 1.450(7)
N3 C2 1.453(6)
N4 C4 1.347(7)
N4 C5 1.451(7)
N4 C3 1.453(6)
N5 C7 1.358(6)
N5 C6 1.443(6)
N5 C9 1.456(6)
N6 C7 1.374(6)
N6 C11 1.434(6)
N6 C8 1.441(6)
N7 C10 1.374(7)
N7 C5 1.427(6)
N7 C9 1.451(6)
N8 C10 1.377(6)
N8 C12 1.451(6)
N8 C8 1.460(6)
N9 C13 1.365(6)
N9 C11 1.445(6)
N9 C14 1.452(6)
N10 C13 1.367(6)
N10 C15 1.456(6)
N10 C17 1.457(7)
N11 C16 1.371(6)
N11 C12 1.427(6)
N11 C14 1.449(6)
N12 C16 1.363(7)
N12 C15 1.442(6)
N12 C18 1.444(7)
N13 C19 1.371(7)
N13 C17 1.446(7)
N13 C20 1.453(7)
N14 C19 1.367(7)
N14 C23 1.431(7)
N14 C21 1.441(7)
N15 C22 1.374(7)
N15 C18 1.450(7)
N15 C20 1.453(7)
N16 C22 1.358(7)
N16 C24 1.442(7)
N16 C21 1.459(7)
N17 C25 1.352(8)
N17 C26 1.452(7)
N17 C23 1.463(7)
N18 C25 1.366(8)
N18 C27 1.437(8)
N18 C29 1.463(7)
N19 C28 1.384(7)
N19 C24 1.438(7)
N19 C26 1.450(7)
N20 C28 1.385(8)
N20 C27 1.439(8)
N20 C30 1.449(7)
N21 C31 1.370(8)
N21 C29 1.432(8)
N21 C32 1.441(8)
N22 C31 1.364(8)
N22 C33 1.440(8)
N22 C35 1.470(8)
N23 C34 1.349(8)
N23 C30 1.449(7)
N23 C32 1.460(8)
N24 C34 1.371(7)
N24 C36 1.438(8)
N24 C33 1.437(8)
N25 C37 1.364(7)
N25 C38 1.440(7)
N25 C35 1.440(8)
N26 C37 1.383(7)
N26 C41 1.439(7)
N26 C39 1.448(6)
N27 C40 1.369(7)
N27 C38 1.443(6)
N27 C36 1.458(7)
N28 C40 1.369(7)
N28 C42 1.434(7)
N28 C39 1.461(6)
C2 C3 1.556(7)
C2 H2A 1.0000
C3 H3A 1.0000
C5 H5A 0.9900
C5 H5B 0.9900
C6 H6A 0.9900
C6 H6B 0.9900
C8 C9 1.531(7)
C8 H8A 1.0000
C9 H9A 1.0000
C11 H11B 0.9900
C11 H11C 0.9900
C12 H12B 0.9900
C12 H12C 0.9900
C14 C15 1.535(7)
C14 H14B 1.0000
C15 H15A 1.0000
C17 H17A 0.9900
C17 H17B 0.9900
C18 H18A 0.9500
C20 C21 1.543(8)
C20 H20B 1.0000
C21 H21C 1.0000
C23 H23C 0.9900
C23 H23D 0.9900
C24 H24C 0.9900
C24 H24D 0.9900
C26 C27 1.559(8)
C26 H26C 1.0000
C27 H27C 1.0000
C29 H29C 0.9500
C30 H30B 0.9900
C30 H30C 0.9900
C32 C33 1.548(8)
C32 H32A 1.0000
C33 H33B 1.0000
C35 H35B 0.9900
C35 H35C 0.9900
C36 H36B 0.9900
C36 H36C 0.9900
C38 C39 1.558(8)
C38 H38B 1.0000
C39 H39A 1.0000
C41 H41C 0.9900
C41 H41D 0.9900
C42 H42B 0.9900
C42 H42C 0.9900
O1W H1WB 0.8502
O1W H1WA 0.8499
O2W H2WA 0.8502
O2W H2WB 0.8497
O3W H3WB 0.8499
O3W H3WA 0.8499
O4W H4WB 0.8499
O4W H4WA 0.8501
O5W H5WB 0.8500
O5W H5WA 0.8499
O6W H6WB 0.8500
O6W H6WA 0.8501
O8W H8WB 0.8500
O8W H8WA 0.8501
O9W H9WB 0.8500
O9W H9WA 0.8501
O10W H10Y 0.8500
O10W H10Z 0.8499
O11W H11" 0.8499
O11W H11' 0.8500
O12W H12" 0.8500
O12W H12' 0.8499
O13W H13' 0.8501
O13W H13" 0.8500
O14W H14" 0.8500
O14W H14' 0.8500
O15W H15" 0.8499
O15W H15' 0.8500
O16W H16" 0.8500
O16W H16' 0.8499
O17W H17' 0.8504
O17W H17" 0.8499
O19W H19" 0.8499
O19W H19' 0.8501
O20W H20" 0.8501
O20W H20' 0.8500
